data_7704386
loop_
_publ_author_name
'Ballesteros Ii, Moises'
'Tsui, Emily Y.'

_publ_section_title
;
 Sulfur transfer reactions of a zinc tetrasulfanido complex.
;
_journal_issue 45
_journal_name_full 'Dalton transactions (Cambridge, England : 2003)'
_journal_page_first 16305
_journal_page_last 16311
_journal_paper_doi 10.1039/d0dt01384f
_journal_volume 49
_journal_year 2020
_chemical_formula_moiety 'C38 H22 N6 O4 S6 Zn, 2(C8 H20 N), C2 H3 N'
_chemical_formula_sum 'C56 H65 N9 O4 S6 Zn'
_chemical_formula_weight 1185.90
_space_group_crystal_system triclinic
_space_group_IT_number 2
_space_group_name_Hall '-P 1'
_space_group_name_H-M_alt 'P -1'
_atom_sites_solution_hydrogens geom
_atom_sites_solution_primary dual
_audit_creation_date 2020-04-09
_audit_creation_method
;
Olex2 1.2
(compiled 2017.03.28 svn.r3405 for OlexSys, GUI svn.r5337)
;
_audit_update_record
;
2020-04-10 deposited with the CCDC.	2020-05-12 downloaded from the CCDC.
;
_cell_angle_alpha 107.544(2)
_cell_angle_beta 105.251(2)
_cell_angle_gamma 98.746(2)
_cell_formula_units_Z 2
_cell_length_a 12.7592(15)
_cell_length_b 13.6618(17)
_cell_length_c 18.171(2)
_cell_measurement_reflns_used 9972
_cell_measurement_temperature 120
_cell_measurement_theta_max 26.041
_cell_measurement_theta_min 2.366
_cell_volume 2820.1(6)
_computing_cell_refinement 'SAINT V8.38A (Bruker, 2016)'
_computing_data_reduction 'SAINT V8.38A (Bruker, 2016)'
_computing_molecular_graphics 'Olex2 (Dolomanov et al., 2009)'
_computing_publication_material 'Olex2 (Dolomanov et al., 2009)'
_computing_structure_refinement 'ShelXL (Sheldrick, 2015)'
_computing_structure_solution 'ShelXT (Sheldrick, 2015)'
_diffrn_ambient_temperature 120
_diffrn_measured_fraction_theta_full 1.000
_diffrn_measured_fraction_theta_max 0.994
_diffrn_measurement_device_type 'Bruker APEX-II CCD'
_diffrn_measurement_method '\f and \w scans'
_diffrn_radiation_type MoK\a
_diffrn_radiation_wavelength 0.71073
_diffrn_reflns_av_R_equivalents 0.0540
_diffrn_reflns_av_unetI/netI 0.0419
_diffrn_reflns_Laue_measured_fraction_full 1.000
_diffrn_reflns_Laue_measured_fraction_max 0.994
_diffrn_reflns_limit_h_max 15
_diffrn_reflns_limit_h_min -15
_diffrn_reflns_limit_k_max 17
_diffrn_reflns_limit_k_min -17
_diffrn_reflns_limit_l_max 22
_diffrn_reflns_limit_l_min -22
_diffrn_reflns_number 56690
_diffrn_reflns_point_group_measured_fraction_full 1.000
_diffrn_reflns_point_group_measured_fraction_max 0.994
_diffrn_reflns_theta_full 25.242
_diffrn_reflns_theta_max 26.417
_diffrn_reflns_theta_min 1.244
_diffrn_standards_number 0
_exptl_absorpt_coefficient_mu 0.712
_exptl_absorpt_correction_T_max 0.7454
_exptl_absorpt_correction_T_min 0.6385
_exptl_absorpt_correction_type multi-scan
_exptl_absorpt_process_details
'SADABS-2016/2 (Bruker,2016/2) was used for absorption correction. wR2(int) was 0.0893 before and 0.0536 after correction. The Ratio of minimum to maximum transmission is 0.8566. The \l/2 correction factor is Not present.'
_exptl_crystal_colour 'light yellow'
_exptl_crystal_colour_modifier light
_exptl_crystal_colour_primary yellow
_exptl_crystal_density_diffrn 1.397
_exptl_crystal_description block
_exptl_crystal_F_000 1244
_exptl_crystal_size_max 0.185
_exptl_crystal_size_mid 0.155
_exptl_crystal_size_min 0.135
_refine_diff_density_max 1.432
_refine_diff_density_min -0.740
_refine_diff_density_rms 0.083
_refine_ls_extinction_method none
_refine_ls_goodness_of_fit_ref 1.033
_refine_ls_hydrogen_treatment constr
_refine_ls_matrix_type full
_refine_ls_number_parameters 694
_refine_ls_number_reflns 11508
_refine_ls_number_restraints 0
_refine_ls_restrained_S_all 1.033
_refine_ls_R_factor_all 0.0598
_refine_ls_R_factor_gt 0.0430
_refine_ls_shift/su_max 0.001
_refine_ls_shift/su_mean 0.000
_refine_ls_structure_factor_coef Fsqd
_refine_ls_weighting_details 'w=1/[\s^2^(Fo^2^)+(0.0725P)^2^+1.2411P] where P=(Fo^2^+2Fc^2^)/3'
_refine_ls_weighting_scheme calc
_refine_ls_wR_factor_gt 0.1102
_refine_ls_wR_factor_ref 0.1205
_reflns_Friedel_coverage 0.000
_reflns_number_gt 9162
_reflns_number_total 11508
_reflns_threshold_expression 'I > 2\s(I)'
_cod_data_source_file d0dt01384f2.cif
_cod_data_source_block mb_2_275_full
_cod_depositor_comments 'Adding full bibliography for 7704386--7704387.cif.'
_cod_database_code 7704386
_shelx_shelxl_version_number 2017/1
_shelx_space_group_comment
;
The symmetry employed for this shelxl refinement is uniquely defined
by the following loop, which should always be used as a source of
symmetry information in preference to the above space-group names.
They are only intended as comments.
;
_olex2_refinement_description
;
1. Fixed Uiso
 At 1.2 times of:
  All C(H) groups, All C(H,H) groups
 At 1.5 times of:
  All C(H,H,H) groups
2.a Secondary CH2 refined with riding coordinates:
 C43(H43A,H43B), C39(H39A,H39B), C45(H45A,H45B), C41(H41A,H41B), C49(H49A,
 H49B), C51(H51A,H51B), C53(H53A,H53B), C47(H47A,H47B)
2.b Aromatic/amide H refined with riding coordinates:
 C24(H24), C11(H11), C34(H34), C21(H21), C9(H9), C22(H22), C30(H30), C10(H10),
 C28(H28), C23(H23), C18(H18), C15(H15), C37(H37), C17(H17), C2(H2), C5(H5),
 C16(H16), C35(H35), C36(H36), C4(H4), C29(H29), C3(H3)
2.c Idealised Me refined as rotating group:
 C42(H42A,H42B,H42C), C44(H44A,H44B,H44C), C40(H40A,H40B,H40C), C56(H56A,H56B,
 H56C), C50(H50A,H50B,H50C), C54(H54A,H54B,H54C), C46(H46A,H46B,H46C), C52(H52A,
 H52B,H52C), C48(H48A,H48B,H48C)
;
_olex2_submission_special_instructions 'No special instructions were received'

loop_
_space_group_symop_operation_xyz
'x, y, z'
'-x, -y, -z'

loop_
_atom_site_label
_atom_site_type_symbol
_atom_site_fract_x
_atom_site_fract_y
_atom_site_fract_z
_atom_site_U_iso_or_equiv
_atom_site_adp_type
_atom_site_occupancy
_atom_site_site_symmetry_order
_atom_site_calc_flag
_atom_site_refinement_flags_posn
_atom_site_refinement_flags_adp
_atom_site_refinement_flags_occupancy
_atom_site_disorder_assembly
_atom_site_disorder_group
Zn1 Zn 0.73566(2) 0.75402(2) 0.26361(2) 0.01388(9) Uani 1 1 d . . . . .
S1 S 0.76530(6) 0.72466(5) 0.52628(4) 0.02185(15) Uani 1 1 d . . . . .
S3 S 0.79939(5) 0.51161(5) 0.40516(4) 0.01973(14) Uani 1 1 d . . . . .
S2 S 0.80022(6) 0.58154(6) 0.52226(4) 0.02278(15) Uani 1 1 d . . . . .
S4 S 0.53390(6) 0.83393(6) 0.02858(4) 0.02371(15) Uani 1 1 d . . . . .
S6 S 0.80184(6) 0.90402(6) 0.07114(4) 0.02491(16) Uani 1 1 d . . . . .
S5 S 0.65571(6) 0.88583(6) -0.01666(4) 0.02822(17) Uani 1 1 d . . . . .
O3 O 0.76305(15) 0.43858(14) 0.23775(11) 0.0207(4) Uani 1 1 d . . . . .
O4 O 0.41203(15) 0.74446(15) 0.10876(12) 0.0231(4) Uani 1 1 d . . . . .
O1 O 0.98485(15) 0.94581(15) 0.21205(11) 0.0216(4) Uani 1 1 d . . . . .
O2 O 0.72131(16) 0.91431(15) 0.50115(11) 0.0246(4) Uani 1 1 d . . . . .
N2 N 0.83990(16) 0.89891(16) 0.34430(12) 0.0140(4) Uani 1 1 d . . . . .
N4 N 0.80726(16) 0.62323(16) 0.28218(12) 0.0143(4) Uani 1 1 d . . . . .
N5 N 0.61552(17) 0.61785(17) 0.18274(12) 0.0153(4) Uani 1 1 d . . . . .
N3 N 0.68478(17) 0.78324(16) 0.37472(12) 0.0150(4) Uani 1 1 d . . . . .
N1 N 0.85167(17) 0.80044(17) 0.20096(13) 0.0169(4) Uani 1 1 d . . . . .
N6 N 0.59784(17) 0.81060(16) 0.19486(12) 0.0154(4) Uani 1 1 d . . . . .
N7 N 0.95499(17) 0.27636(17) 0.17717(13) 0.0183(5) Uani 1 1 d . . . . .
N8 N 0.69990(19) 1.06361(19) 0.73156(14) 0.0249(5) Uani 1 1 d . . . . .
C12 C 0.8254(2) 0.94250(19) 0.41602(15) 0.0149(5) Uani 1 1 d . . . . .
C13 C 0.7374(2) 0.87632(19) 0.43464(15) 0.0154(5) Uani 1 1 d . . . . .
C27 C 0.6357(2) 0.5237(2) 0.17778(15) 0.0167(5) Uani 1 1 d . . . . .
C26 C 0.7440(2) 0.5256(2) 0.23720(15) 0.0154(5) Uani 1 1 d . . . . .
C31 C 0.5187(2) 0.6247(2) 0.13517(15) 0.0165(5) Uani 1 1 d . . . . .
C33 C 0.6000(2) 0.9138(2) 0.19595(15) 0.0161(5) Uani 1 1 d . . . . .
C7 C 0.9191(2) 0.8974(2) 0.23753(15) 0.0161(5) Uani 1 1 d . . . . .
C32 C 0.5058(2) 0.7354(2) 0.14587(15) 0.0166(5) Uani 1 1 d . . . . .
C20 C 0.9214(2) 0.59059(19) 0.40198(15) 0.0165(5) Uani 1 1 d . . . . .
C24 C 1.0068(2) 0.6998(2) 0.34133(15) 0.0175(5) Uani 1 1 d . . . . .
H24 H 1.001398 0.731894 0.302497 0.021 Uiso 1 1 calc R . . . .
C14 C 0.6037(2) 0.71616(19) 0.38885(15) 0.0163(5) Uani 1 1 d . . . . .
C11 C 0.8864(2) 1.0437(2) 0.46877(16) 0.0194(5) Uani 1 1 d . . . . .
H11 H 0.874507 1.073683 0.518147 0.023 Uiso 1 1 calc R . . . .
C34 C 0.6368(2) 0.9994(2) 0.27115(16) 0.0203(5) Uani 1 1 d . . . . .
H34 H 0.656810 0.986030 0.319563 0.024 Uiso 1 1 calc R . . . .
C8 C 0.9141(2) 0.95283(19) 0.32162(15) 0.0146(5) Uani 1 1 d . . . . .
C21 C 1.0263(2) 0.6094(2) 0.45962(16) 0.0199(5) Uani 1 1 d . . . . .
H21 H 1.032518 0.579836 0.499978 0.024 Uiso 1 1 calc R . . . .
C9 C 0.9793(2) 1.0533(2) 0.37191(16) 0.0186(5) Uani 1 1 d . . . . .
H9 H 1.031694 1.089450 0.355859 0.022 Uiso 1 1 calc R . . . .
C22 C 1.1207(2) 0.6713(2) 0.45749(16) 0.0218(6) Uani 1 1 d . . . . .
H22 H 1.190478 0.682446 0.495471 0.026 Uiso 1 1 calc R . . . .
C30 C 0.4386(2) 0.5350(2) 0.07957(16) 0.0233(6) Uani 1 1 d . . . . .
H30 H 0.370968 0.540419 0.047829 0.028 Uiso 1 1 calc R . . . .
C1 C 0.8211(2) 0.7739(2) 0.05504(16) 0.0198(5) Uani 1 1 d . . . . .
C25 C 0.9102(2) 0.63575(19) 0.34107(15) 0.0149(5) Uani 1 1 d . . . . .
C10 C 0.9653(2) 1.0994(2) 0.44679(16) 0.0208(5) Uani 1 1 d . . . . .
H10 H 1.008406 1.166852 0.481769 0.025 Uiso 1 1 calc R . . . .
C28 C 0.5596(2) 0.4306(2) 0.12164(16) 0.0223(6) Uani 1 1 d . . . . .
H28 H 0.574923 0.365129 0.117571 0.027 Uiso 1 1 calc R . . . .
C19 C 0.6257(2) 0.6849(2) 0.45717(16) 0.0184(5) Uani 1 1 d . . . . .
C23 C 1.1104(2) 0.7165(2) 0.39837(16) 0.0203(5) Uani 1 1 d . . . . .
H23 H 1.173651 0.758572 0.396784 0.024 Uiso 1 1 calc R . . . .
C18 C 0.5404(2) 0.6232(2) 0.47032(17) 0.0236(6) Uani 1 1 d . . . . .
H18 H 0.555844 0.605885 0.517122 0.028 Uiso 1 1 calc R . . . .
C6 C 0.8476(2) 0.7403(2) 0.12174(16) 0.0184(5) Uani 1 1 d . . . . .
C38 C 0.5716(2) 0.9382(2) 0.12490(16) 0.0200(5) Uani 1 1 d . . . . .
C15 C 0.4953(2) 0.6757(2) 0.33193(17) 0.0209(5) Uani 1 1 d . . . . .
H15 H 0.479334 0.691688 0.284536 0.025 Uiso 1 1 calc R . . . .
C37 C 0.5785(2) 1.0427(2) 0.12925(18) 0.0256(6) Uani 1 1 d . . . . .
H37 H 0.558802 1.057251 0.081337 0.031 Uiso 1 1 calc R . . . .
C17 C 0.4329(2) 0.5871(2) 0.41451(18) 0.0260(6) Uani 1 1 d . . . . .
H17 H 0.375830 0.546344 0.423752 0.031 Uiso 1 1 calc R . . . .
C2 C 0.8124(2) 0.7071(2) -0.02265(17) 0.0263(6) Uani 1 1 d . . . . .
H2 H 0.793580 0.729746 -0.066680 0.032 Uiso 1 1 calc R . . . .
C5 C 0.8652(2) 0.6386(2) 0.10745(17) 0.0238(6) Uani 1 1 d . . . . .
H5 H 0.881656 0.613910 0.150539 0.029 Uiso 1 1 calc R . . . .
C43 C 1.0294(2) 0.2368(2) 0.12798(17) 0.0235(6) Uani 1 1 d . . . . .
H43A H 1.023780 0.268943 0.086688 0.028 Uiso 1 1 calc R . . . .
H43B H 1.106596 0.261532 0.164168 0.028 Uiso 1 1 calc R . . . .
C39 C 0.9876(2) 0.3965(2) 0.20777(17) 0.0237(6) Uani 1 1 d . . . . .
H39A H 0.979248 0.418584 0.161017 0.028 Uiso 1 1 calc R . . . .
H39B H 0.935229 0.422475 0.234210 0.028 Uiso 1 1 calc R . . . .
C16 C 0.4114(2) 0.6126(2) 0.34464(19) 0.0263(6) Uani 1 1 d . . . . .
H16 H 0.339970 0.587065 0.305967 0.032 Uiso 1 1 calc R . . . .
C35 C 0.6437(2) 1.1022(2) 0.27450(18) 0.0256(6) Uani 1 1 d . . . . .
H35 H 0.668678 1.157223 0.324967 0.031 Uiso 1 1 calc R . . . .
C36 C 0.6140(2) 1.1248(2) 0.20363(18) 0.0265(6) Uani 1 1 d . . . . .
H36 H 0.618001 1.194294 0.206158 0.032 Uiso 1 1 calc R . . . .
C45 C 0.8316(2) 0.2371(2) 0.12545(17) 0.0255(6) Uani 1 1 d . . . . .
H45A H 0.810647 0.160284 0.107629 0.031 Uiso 1 1 calc R . . . .
H45B H 0.787757 0.263896 0.159634 0.031 Uiso 1 1 calc R . . . .
C4 C 0.8587(2) 0.5741(2) 0.03060(18) 0.0283(6) Uani 1 1 d . . . . .
H4 H 0.872934 0.507518 0.022765 0.034 Uiso 1 1 calc R . . . .
C41 C 0.9726(3) 0.2359(2) 0.24754(17) 0.0267(6) Uani 1 1 d . . . . .
H41A H 0.943032 0.159525 0.225492 0.032 Uiso 1 1 calc R . . . .
H41B H 1.052608 0.250727 0.275111 0.032 Uiso 1 1 calc R . . . .
C49 C 0.5953(2) 1.0855(2) 0.68374(18) 0.0266(6) Uani 1 1 d . . . . .
H49A H 0.582879 1.149127 0.718340 0.032 Uiso 1 1 calc R . . . .
H49B H 0.531695 1.027260 0.671328 0.032 Uiso 1 1 calc R . . . .
C42 C 0.9182(3) 0.2835(2) 0.30992(18) 0.0299(6) Uani 1 1 d . . . . .
H42A H 0.839071 0.270519 0.283230 0.045 Uiso 1 1 calc GR . . . .
H42B H 0.950830 0.358584 0.335214 0.045 Uiso 1 1 calc GR . . . .
H42C H 0.930171 0.251613 0.350818 0.045 Uiso 1 1 calc GR . . . .
C29 C 0.4601(2) 0.4373(2) 0.07170(17) 0.0263(6) Uani 1 1 d . . . . .
H29 H 0.408138 0.376056 0.033060 0.032 Uiso 1 1 calc R . . . .
C3 C 0.8313(2) 0.6081(2) -0.03454(18) 0.0297(7) Uani 1 1 d . . . . .
H3 H 0.825549 0.564052 -0.086430 0.036 Uiso 1 1 calc R . . . .
C44 C 1.0036(3) 0.1182(2) 0.08620(19) 0.0308(7) Uani 1 1 d . . . . .
H44A H 0.928825 0.092822 0.047735 0.046 Uiso 1 1 calc GR . . . .
H44B H 1.009418 0.085039 0.126264 0.046 Uiso 1 1 calc GR . . . .
H44C H 1.056152 0.101308 0.058019 0.046 Uiso 1 1 calc GR . . . .
C51 C 0.8033(2) 1.1501(3) 0.7508(2) 0.0328(7) Uani 1 1 d . . . . .
H51A H 0.867732 1.134242 0.782832 0.039 Uiso 1 1 calc R . . . .
H51B H 0.815020 1.148545 0.699870 0.039 Uiso 1 1 calc R . . . .
C53 C 0.6819(3) 1.0575(2) 0.80969(18) 0.0286(6) Uani 1 1 d . . . . .
H53A H 0.675636 1.126258 0.841461 0.034 Uiso 1 1 calc R . . . .
H53B H 0.611064 1.006784 0.795261 0.034 Uiso 1 1 calc R . . . .
C55 C 0.4067(3) 0.3392(3) 0.2600(2) 0.0354(7) Uani 1 1 d . . . . .
C40 C 1.1051(2) 0.4486(2) 0.26671(19) 0.0314(7) Uani 1 1 d . . . . .
H40A H 1.158164 0.427666 0.240129 0.047 Uiso 1 1 calc GR . . . .
H40B H 1.114932 0.427006 0.313187 0.047 Uiso 1 1 calc GR . . . .
H40C H 1.116942 0.524261 0.284334 0.047 Uiso 1 1 calc GR . . . .
N9 N 0.3137(3) 0.3051(3) 0.2287(2) 0.0599(9) Uani 1 1 d . . . . .
C56 C 0.5257(3) 0.3820(3) 0.3011(2) 0.0377(8) Uani 1 1 d . . . . .
H56A H 0.565055 0.358589 0.263367 0.057 Uiso 1 1 calc GR . . . .
H56B H 0.548973 0.357981 0.345856 0.057 Uiso 1 1 calc GR . . . .
H56C H 0.542493 0.458113 0.321388 0.057 Uiso 1 1 calc GR . . . .
C50 C 0.5977(3) 1.0997(3) 0.60462(19) 0.0341(7) Uani 1 1 d . . . . .
H50A H 0.616442 1.039994 0.571614 0.051 Uiso 1 1 calc GR . . . .
H50B H 0.653016 1.163415 0.616518 0.051 Uiso 1 1 calc GR . . . .
H50C H 0.525290 1.104697 0.575588 0.051 Uiso 1 1 calc GR . . . .
C47 C 0.7185(3) 0.9601(3) 0.68249(19) 0.0364(8) Uani 1 1 d . . . . .
H47A H 0.733360 0.967230 0.634442 0.044 Uiso 1 1 calc R . . . .
H47B H 0.784459 0.946993 0.715249 0.044 Uiso 1 1 calc R . . . .
C54 C 0.7726(3) 1.0262(3) 0.8624(2) 0.0390(8) Uani 1 1 d . . . . .
H54A H 0.774279 0.955167 0.833791 0.059 Uiso 1 1 calc GR . . . .
H54B H 0.757753 1.029720 0.912138 0.059 Uiso 1 1 calc GR . . . .
H54C H 0.843794 1.073847 0.875004 0.059 Uiso 1 1 calc GR . . . .
C46 C 0.8001(3) 0.2681(3) 0.05125(19) 0.0414(8) Uani 1 1 d . . . . .
H46A H 0.847655 0.247920 0.019275 0.062 Uiso 1 1 calc GR . . . .
H46B H 0.809333 0.343483 0.068226 0.062 Uiso 1 1 calc GR . . . .
H46C H 0.723240 0.232744 0.018972 0.062 Uiso 1 1 calc GR . . . .
C52 C 0.7991(3) 1.2610(3) 0.7965(2) 0.0450(9) Uani 1 1 d . . . . .
H52A H 0.739812 1.280348 0.763434 0.067 Uiso 1 1 calc GR . . . .
H52B H 0.869419 1.309701 0.808874 0.067 Uiso 1 1 calc GR . . . .
H52C H 0.785326 1.263365 0.846450 0.067 Uiso 1 1 calc GR . . . .
C48 C 0.6207(4) 0.8658(3) 0.6558(3) 0.0574(11) Uani 1 1 d . . . . .
H48A H 0.559000 0.871554 0.614997 0.086 Uiso 1 1 calc GR . . . .
H48B H 0.598348 0.863990 0.701980 0.086 Uiso 1 1 calc GR . . . .
H48C H 0.642243 0.801927 0.633459 0.086 Uiso 1 1 calc GR . . . .

loop_
_atom_site_aniso_label
_atom_site_aniso_U_11
_atom_site_aniso_U_22
_atom_site_aniso_U_33
_atom_site_aniso_U_23
_atom_site_aniso_U_13
_atom_site_aniso_U_12
Zn1 0.01385(15) 0.01356(15) 0.00969(15) 0.00224(11) 0.00054(11) 0.00039(11)
S1 0.0216(3) 0.0251(3) 0.0137(3) 0.0062(3) 0.0020(3) -0.0001(3)
S3 0.0168(3) 0.0222(3) 0.0190(3) 0.0101(3) 0.0027(3) 0.0018(3)
S2 0.0231(3) 0.0303(4) 0.0171(3) 0.0135(3) 0.0047(3) 0.0058(3)
S4 0.0280(4) 0.0261(4) 0.0149(3) 0.0077(3) 0.0034(3) 0.0066(3)
S6 0.0281(4) 0.0261(4) 0.0229(4) 0.0116(3) 0.0092(3) 0.0060(3)
S5 0.0310(4) 0.0387(4) 0.0192(4) 0.0160(3) 0.0079(3) 0.0100(3)
O3 0.0205(9) 0.0161(9) 0.0194(10) 0.0035(8) 0.0001(8) 0.0051(8)
O4 0.0159(9) 0.0248(10) 0.0231(10) 0.0075(8) -0.0013(8) 0.0054(8)
O1 0.0181(9) 0.0265(10) 0.0185(10) 0.0084(8) 0.0063(8) -0.0002(8)
O2 0.0340(11) 0.0219(10) 0.0147(10) 0.0008(8) 0.0126(8) 0.0016(8)
N2 0.0129(10) 0.0165(10) 0.0108(10) 0.0051(8) 0.0011(8) 0.0033(8)
N4 0.0135(10) 0.0161(10) 0.0099(10) 0.0042(8) 0.0001(8) 0.0017(8)
N5 0.0139(10) 0.0189(11) 0.0103(10) 0.0042(8) 0.0011(8) 0.0032(8)
N3 0.0162(10) 0.0176(10) 0.0104(10) 0.0047(8) 0.0043(8) 0.0027(9)
N1 0.0182(11) 0.0187(11) 0.0123(11) 0.0041(9) 0.0046(9) 0.0037(9)
N6 0.0149(10) 0.0173(11) 0.0112(10) 0.0054(8) 0.0005(8) 0.0022(8)
N7 0.0155(11) 0.0191(11) 0.0145(11) 0.0029(9) 0.0016(9) 0.0009(9)
N8 0.0273(13) 0.0324(13) 0.0218(12) 0.0119(10) 0.0134(10) 0.0130(11)
C12 0.0163(12) 0.0152(12) 0.0102(12) 0.0042(10) 0.0009(10) 0.0023(10)
C13 0.0186(12) 0.0154(12) 0.0106(12) 0.0033(10) 0.0041(10) 0.0034(10)
C27 0.0171(12) 0.0166(12) 0.0136(12) 0.0037(10) 0.0029(10) 0.0030(10)
C26 0.0148(12) 0.0190(13) 0.0103(12) 0.0046(10) 0.0024(10) 0.0028(10)
C31 0.0147(12) 0.0205(13) 0.0107(12) 0.0035(10) 0.0015(10) 0.0029(10)
C33 0.0111(11) 0.0196(13) 0.0153(13) 0.0055(10) 0.0019(10) 0.0034(10)
C7 0.0154(12) 0.0196(13) 0.0142(12) 0.0077(10) 0.0038(10) 0.0052(10)
C32 0.0150(12) 0.0207(13) 0.0110(12) 0.0052(10) 0.0010(10) 0.0028(10)
C20 0.0162(12) 0.0149(12) 0.0154(13) 0.0041(10) 0.0028(10) 0.0027(10)
C24 0.0196(13) 0.0171(12) 0.0139(13) 0.0049(10) 0.0037(10) 0.0039(10)
C14 0.0173(12) 0.0136(12) 0.0165(13) 0.0031(10) 0.0063(10) 0.0029(10)
C11 0.0231(13) 0.0183(13) 0.0128(13) 0.0048(10) 0.0013(10) 0.0038(11)
C34 0.0173(13) 0.0237(14) 0.0165(13) 0.0058(11) 0.0021(10) 0.0044(11)
C8 0.0125(11) 0.0163(12) 0.0129(12) 0.0070(10) -0.0001(9) 0.0016(10)
C21 0.0215(13) 0.0211(13) 0.0140(13) 0.0065(11) 0.0010(11) 0.0046(11)
C9 0.0179(13) 0.0167(12) 0.0196(14) 0.0085(11) 0.0028(11) 0.0014(10)
C22 0.0178(13) 0.0231(14) 0.0177(13) 0.0041(11) -0.0004(11) 0.0038(11)
C30 0.0183(13) 0.0263(14) 0.0160(14) 0.0043(11) -0.0035(11) 0.0019(11)
C1 0.0181(13) 0.0223(13) 0.0169(13) 0.0051(11) 0.0064(11) 0.0019(11)
C25 0.0152(12) 0.0120(11) 0.0124(12) 0.0005(9) 0.0009(10) 0.0030(10)
C10 0.0214(13) 0.0140(12) 0.0188(14) 0.0036(11) -0.0007(11) -0.0015(10)
C28 0.0247(14) 0.0157(13) 0.0182(14) 0.0011(11) 0.0006(11) 0.0029(11)
C19 0.0175(13) 0.0186(13) 0.0165(13) 0.0042(10) 0.0048(10) 0.0029(10)
C23 0.0155(12) 0.0198(13) 0.0193(14) 0.0026(11) 0.0030(11) 0.0002(10)
C18 0.0280(15) 0.0235(14) 0.0240(15) 0.0127(12) 0.0113(12) 0.0058(12)
C6 0.0158(12) 0.0218(13) 0.0159(13) 0.0047(11) 0.0066(10) 0.0018(10)
C38 0.0208(13) 0.0220(13) 0.0165(13) 0.0070(11) 0.0043(11) 0.0067(11)
C15 0.0209(13) 0.0212(13) 0.0214(14) 0.0099(11) 0.0059(11) 0.0052(11)
C37 0.0313(15) 0.0267(15) 0.0230(15) 0.0129(12) 0.0089(12) 0.0110(12)
C17 0.0216(14) 0.0259(15) 0.0354(17) 0.0162(13) 0.0126(12) 0.0034(12)
C2 0.0246(14) 0.0367(17) 0.0169(14) 0.0087(12) 0.0089(12) 0.0043(13)
C5 0.0278(15) 0.0242(14) 0.0190(14) 0.0063(11) 0.0095(12) 0.0054(12)
C43 0.0214(14) 0.0232(14) 0.0206(14) 0.0018(11) 0.0072(11) 0.0030(11)
C39 0.0257(14) 0.0196(13) 0.0225(14) 0.0043(11) 0.0073(12) 0.0038(11)
C16 0.0166(13) 0.0272(15) 0.0323(16) 0.0124(13) 0.0036(12) 0.0021(11)
C35 0.0241(14) 0.0219(14) 0.0241(15) 0.0012(12) 0.0054(12) 0.0059(12)
C36 0.0276(15) 0.0178(13) 0.0344(17) 0.0101(12) 0.0095(13) 0.0064(12)
C45 0.0174(13) 0.0294(15) 0.0217(15) 0.0040(12) 0.0017(11) 0.0019(12)
C4 0.0303(16) 0.0240(15) 0.0280(16) 0.0036(12) 0.0131(13) 0.0053(12)
C41 0.0333(16) 0.0271(15) 0.0205(15) 0.0116(12) 0.0059(12) 0.0090(13)
C49 0.0207(14) 0.0321(16) 0.0259(15) 0.0073(13) 0.0083(12) 0.0082(12)
C42 0.0358(17) 0.0329(16) 0.0200(15) 0.0097(13) 0.0093(13) 0.0049(13)
C29 0.0240(14) 0.0196(14) 0.0192(14) -0.0022(11) -0.0044(11) -0.0008(11)
C3 0.0317(16) 0.0326(16) 0.0189(15) -0.0002(12) 0.0131(13) 0.0024(13)
C44 0.0296(16) 0.0246(15) 0.0305(17) 0.0012(13) 0.0095(13) 0.0036(13)
C51 0.0202(14) 0.054(2) 0.0329(17) 0.0274(16) 0.0097(13) 0.0094(14)
C53 0.0370(17) 0.0318(16) 0.0242(15) 0.0104(13) 0.0196(13) 0.0109(13)
C55 0.0326(18) 0.0381(18) 0.0274(17) 0.0065(14) 0.0030(14) 0.0091(15)
C40 0.0264(15) 0.0256(15) 0.0286(16) -0.0012(13) 0.0044(13) -0.0012(12)
N9 0.0332(18) 0.070(2) 0.050(2) 0.0062(18) -0.0055(15) 0.0056(17)
C56 0.0263(16) 0.0419(19) 0.0367(19) 0.0065(15) 0.0074(14) 0.0065(14)
C50 0.0322(17) 0.0429(19) 0.0276(17) 0.0131(14) 0.0070(13) 0.0148(15)
C47 0.055(2) 0.0440(19) 0.0276(17) 0.0161(15) 0.0270(16) 0.0306(17)
C54 0.048(2) 0.053(2) 0.0240(16) 0.0190(15) 0.0161(15) 0.0185(17)
C46 0.0302(17) 0.062(2) 0.0211(16) 0.0106(16) -0.0040(13) 0.0116(16)
C52 0.0372(19) 0.046(2) 0.043(2) 0.0150(17) 0.0087(16) -0.0041(16)
C48 0.092(3) 0.0327(19) 0.055(2) 0.0072(18) 0.045(2) 0.019(2)

loop_
_atom_type_symbol
_atom_type_description
_atom_type_scat_dispersion_real
_atom_type_scat_dispersion_imag
_atom_type_scat_source
C C 0.0033 0.0016 'International Tables Vol C Tables 4.2.6.8 and 6.1.1.4'
H H 0.0000 0.0000 'International Tables Vol C Tables 4.2.6.8 and 6.1.1.4'
N N 0.0061 0.0033 'International Tables Vol C Tables 4.2.6.8 and 6.1.1.4'
O O 0.0106 0.0060 'International Tables Vol C Tables 4.2.6.8 and 6.1.1.4'
S S 0.1246 0.1234 'International Tables Vol C Tables 4.2.6.8 and 6.1.1.4'
Zn Zn 0.2839 1.4301 'International Tables Vol C Tables 4.2.6.8 and 6.1.1.4'

loop_
_geom_angle_atom_site_label_1
_geom_angle_atom_site_label_2
_geom_angle_atom_site_label_3
_geom_angle
_geom_angle_site_symmetry_1
_geom_angle_site_symmetry_3
_geom_angle_publ_flag
N2 Zn1 N4 110.94(8) . . ?
N2 Zn1 N5 173.06(8) . . ?
N2 Zn1 N3 75.30(8) . . ?
N2 Zn1 N1 74.72(8) . . ?
N2 Zn1 N6 99.25(8) . . ?
N4 Zn1 N3 92.79(7) . . ?
N4 Zn1 N1 94.54(8) . . ?
N4 Zn1 N6 149.80(8) . . ?
N5 Zn1 N4 75.26(8) . . ?
N5 Zn1 N3 101.72(8) . . ?
N5 Zn1 N1 108.48(8) . . ?
N5 Zn1 N6 74.65(8) . . ?
N3 Zn1 N6 95.59(7) . . ?
N1 Zn1 N3 149.80(8) . . ?
N1 Zn1 N6 92.64(8) . . ?
C19 S1 S2 102.20(9) . . ?
C20 S3 S2 103.48(9) . . ?
S3 S2 S1 104.49(4) . . ?
C38 S4 S5 100.99(9) . . ?
C1 S6 S5 105.42(10) . . ?
S6 S5 S4 103.38(4) . . ?
C12 N2 Zn1 119.44(16) . . ?
C12 N2 C8 120.3(2) . . ?
C8 N2 Zn1 120.00(16) . . ?
C26 N4 Zn1 116.40(16) . . ?
C26 N4 C25 118.5(2) . . ?
C25 N4 Zn1 124.95(15) . . ?
C27 N5 Zn1 119.31(16) . . ?
C27 N5 C31 120.6(2) . . ?
C31 N5 Zn1 120.12(17) . . ?
C13 N3 Zn1 115.60(16) . . ?
C13 N3 C14 116.5(2) . . ?
C14 N3 Zn1 127.92(16) . . ?
C7 N1 Zn1 116.24(16) . . ?
C7 N1 C6 118.7(2) . . ?
C6 N1 Zn1 124.45(16) . . ?
C33 N6 Zn1 127.79(16) . . ?
C32 N6 Zn1 115.09(16) . . ?
C32 N6 C33 117.1(2) . . ?
C43 N7 C45 111.6(2) . . ?
C39 N7 C43 107.7(2) . . ?
C39 N7 C45 108.8(2) . . ?
C39 N7 C41 111.3(2) . . ?
C41 N7 C43 108.7(2) . . ?
C41 N7 C45 108.6(2) . . ?
C49 N8 C51 111.2(2) . . ?
C49 N8 C53 106.7(2) . . ?
C49 N8 C47 110.7(2) . . ?
C51 N8 C53 110.7(2) . . ?
C51 N8 C47 107.1(2) . . ?
C47 N8 C53 110.5(2) . . ?
N2 C12 C13 116.0(2) . . ?
N2 C12 C11 121.4(2) . . ?
C11 C12 C13 122.5(2) . . ?
O2 C13 N3 128.6(2) . . ?
O2 C13 C12 118.0(2) . . ?
N3 C13 C12 113.4(2) . . ?
N5 C27 C26 115.9(2) . . ?
N5 C27 C28 121.1(2) . . ?
C28 C27 C26 123.0(2) . . ?
O3 C26 N4 129.2(2) . . ?
O3 C26 C27 117.8(2) . . ?
N4 C26 C27 113.0(2) . . ?
N5 C31 C32 115.7(2) . . ?
N5 C31 C30 121.1(2) . . ?
C30 C31 C32 123.2(2) . . ?
N6 C33 C34 119.9(2) . . ?
C38 C33 N6 123.1(2) . . ?
C38 C33 C34 117.0(2) . . ?
O1 C7 N1 128.9(2) . . ?
O1 C7 C8 118.2(2) . . ?
N1 C7 C8 113.0(2) . . ?
O4 C32 N6 129.1(2) . . ?
O4 C32 C31 117.2(2) . . ?
N6 C32 C31 113.7(2) . . ?
C21 C20 S3 120.9(2) . . ?
C21 C20 C25 120.3(2) . . ?
C25 C20 S3 118.81(18) . . ?
C25 C24 H24 119.4 . . ?
C23 C24 H24 119.4 . . ?
C23 C24 C25 121.2(2) . . ?
N3 C14 C19 123.4(2) . . ?
C15 C14 N3 119.3(2) . . ?
C15 C14 C19 117.3(2) . . ?
C12 C11 H11 120.6 . . ?
C10 C11 C12 118.9(2) . . ?
C10 C11 H11 120.6 . . ?
C33 C34 H34 119.3 . . ?
C35 C34 C33 121.4(3) . . ?
C35 C34 H34 119.3 . . ?
N2 C8 C7 115.4(2) . . ?
N2 C8 C9 121.4(2) . . ?
C9 C8 C7 123.1(2) . . ?
C20 C21 H21 119.6 . . ?
C22 C21 C20 120.8(2) . . ?
C22 C21 H21 119.6 . . ?
C8 C9 H9 120.6 . . ?
C8 C9 C10 118.9(2) . . ?
C10 C9 H9 120.6 . . ?
C21 C22 H22 120.4 . . ?
C23 C22 C21 119.2(2) . . ?
C23 C22 H22 120.4 . . ?
C31 C30 H30 120.5 . . ?
C29 C30 C31 118.9(2) . . ?
C29 C30 H30 120.5 . . ?
C6 C1 S6 119.06(19) . . ?
C2 C1 S6 120.5(2) . . ?
C2 C1 C6 120.5(2) . . ?
C20 C25 N4 123.9(2) . . ?
C24 C25 N4 118.4(2) . . ?
C24 C25 C20 117.7(2) . . ?
C11 C10 C9 119.2(2) . . ?
C11 C10 H10 120.4 . . ?
C9 C10 H10 120.4 . . ?
C27 C28 H28 120.7 . . ?
C27 C28 C29 118.5(2) . . ?
C29 C28 H28 120.7 . . ?
C14 C19 S1 118.79(19) . . ?
C18 C19 S1 120.4(2) . . ?
C18 C19 C14 120.8(2) . . ?
C24 C23 H23 119.6 . . ?
C22 C23 C24 120.7(2) . . ?
C22 C23 H23 119.6 . . ?
C19 C18 H18 119.6 . . ?
C17 C18 C19 120.7(3) . . ?
C17 C18 H18 119.6 . . ?
C1 C6 N1 123.9(2) . . ?
C5 C6 N1 118.3(2) . . ?
C5 C6 C1 117.7(2) . . ?
C33 C38 S4 118.7(2) . . ?
C37 C38 S4 120.4(2) . . ?
C37 C38 C33 120.9(2) . . ?
C14 C15 H15 119.3 . . ?
C16 C15 C14 121.4(3) . . ?
C16 C15 H15 119.3 . . ?
C38 C37 H37 119.6 . . ?
C36 C37 C38 120.8(3) . . ?
C36 C37 H37 119.6 . . ?
C18 C17 H17 120.5 . . ?
C18 C17 C16 119.0(2) . . ?
C16 C17 H17 120.5 . . ?
C1 C2 H2 119.8 . . ?
C3 C2 C1 120.5(3) . . ?
C3 C2 H2 119.8 . . ?
C6 C5 H5 119.3 . . ?
C4 C5 C6 121.3(3) . . ?
C4 C5 H5 119.3 . . ?
N7 C43 H43A 108.3 . . ?
N7 C43 H43B 108.3 . . ?
H43A C43 H43B 107.4 . . ?
C44 C43 N7 115.9(2) . . ?
C44 C43 H43A 108.3 . . ?
C44 C43 H43B 108.3 . . ?
N7 C39 H39A 108.4 . . ?
N7 C39 H39B 108.4 . . ?
H39A C39 H39B 107.5 . . ?
C40 C39 N7 115.5(2) . . ?
C40 C39 H39A 108.4 . . ?
C40 C39 H39B 108.4 . . ?
C15 C16 C17 120.6(3) . . ?
C15 C16 H16 119.7 . . ?
C17 C16 H16 119.7 . . ?
C34 C35 H35 119.6 . . ?
C34 C35 C36 120.7(3) . . ?
C36 C35 H35 119.6 . . ?
C37 C36 C35 119.1(3) . . ?
C37 C36 H36 120.5 . . ?
C35 C36 H36 120.5 . . ?
N7 C45 H45A 108.4 . . ?
N7 C45 H45B 108.4 . . ?
H45A C45 H45B 107.5 . . ?
C46 C45 N7 115.5(2) . . ?
C46 C45 H45A 108.4 . . ?
C46 C45 H45B 108.4 . . ?
C5 C4 H4 119.9 . . ?
C3 C4 C5 120.1(3) . . ?
C3 C4 H4 119.9 . . ?
N7 C41 H41A 108.6 . . ?
N7 C41 H41B 108.6 . . ?
H41A C41 H41B 107.6 . . ?
C42 C41 N7 114.6(2) . . ?
C42 C41 H41A 108.6 . . ?
C42 C41 H41B 108.6 . . ?
N8 C49 H49A 108.4 . . ?
N8 C49 H49B 108.4 . . ?
N8 C49 C50 115.4(2) . . ?
H49A C49 H49B 107.5 . . ?
C50 C49 H49A 108.4 . . ?
C50 C49 H49B 108.4 . . ?
C41 C42 H42A 109.5 . . ?
C41 C42 H42B 109.5 . . ?
C41 C42 H42C 109.5 . . ?
H42A C42 H42B 109.5 . . ?
H42A C42 H42C 109.5 . . ?
H42B C42 H42C 109.5 . . ?
C30 C29 C28 119.7(2) . . ?
C30 C29 H29 120.1 . . ?
C28 C29 H29 120.1 . . ?
C2 C3 C4 119.9(3) . . ?
C2 C3 H3 120.1 . . ?
C4 C3 H3 120.1 . . ?
C43 C44 H44A 109.5 . . ?
C43 C44 H44B 109.5 . . ?
C43 C44 H44C 109.5 . . ?
H44A C44 H44B 109.5 . . ?
H44A C44 H44C 109.5 . . ?
H44B C44 H44C 109.5 . . ?
N8 C51 H51A 108.5 . . ?
N8 C51 H51B 108.5 . . ?
H51A C51 H51B 107.5 . . ?
C52 C51 N8 115.3(2) . . ?
C52 C51 H51A 108.5 . . ?
C52 C51 H51B 108.5 . . ?
N8 C53 H53A 108.5 . . ?
N8 C53 H53B 108.5 . . ?
H53A C53 H53B 107.5 . . ?
C54 C53 N8 114.9(2) . . ?
C54 C53 H53A 108.5 . . ?
C54 C53 H53B 108.5 . . ?
N9 C55 C56 179.1(4) . . ?
C39 C40 H40A 109.5 . . ?
C39 C40 H40B 109.5 . . ?
C39 C40 H40C 109.5 . . ?
H40A C40 H40B 109.5 . . ?
H40A C40 H40C 109.5 . . ?
H40B C40 H40C 109.5 . . ?
C55 C56 H56A 109.5 . . ?
C55 C56 H56B 109.5 . . ?
C55 C56 H56C 109.5 . . ?
H56A C56 H56B 109.5 . . ?
H56A C56 H56C 109.5 . . ?
H56B C56 H56C 109.5 . . ?
C49 C50 H50A 109.5 . . ?
C49 C50 H50B 109.5 . . ?
C49 C50 H50C 109.5 . . ?
H50A C50 H50B 109.5 . . ?
H50A C50 H50C 109.5 . . ?
H50B C50 H50C 109.5 . . ?
N8 C47 H47A 108.8 . . ?
N8 C47 H47B 108.8 . . ?
H47A C47 H47B 107.7 . . ?
C48 C47 N8 113.7(3) . . ?
C48 C47 H47A 108.8 . . ?
C48 C47 H47B 108.8 . . ?
C53 C54 H54A 109.5 . . ?
C53 C54 H54B 109.5 . . ?
C53 C54 H54C 109.5 . . ?
H54A C54 H54B 109.5 . . ?
H54A C54 H54C 109.5 . . ?
H54B C54 H54C 109.5 . . ?
C45 C46 H46A 109.5 . . ?
C45 C46 H46B 109.5 . . ?
C45 C46 H46C 109.5 . . ?
H46A C46 H46B 109.5 . . ?
H46A C46 H46C 109.5 . . ?
H46B C46 H46C 109.5 . . ?
C51 C52 H52A 109.5 . . ?
C51 C52 H52B 109.5 . . ?
C51 C52 H52C 109.5 . . ?
H52A C52 H52B 109.5 . . ?
H52A C52 H52C 109.5 . . ?
H52B C52 H52C 109.5 . . ?
C47 C48 H48A 109.5 . . ?
C47 C48 H48B 109.5 . . ?
C47 C48 H48C 109.5 . . ?
H48A C48 H48B 109.5 . . ?
H48A C48 H48C 109.5 . . ?
H48B C48 H48C 109.5 . . ?

loop_
_geom_bond_atom_site_label_1
_geom_bond_atom_site_label_2
_geom_bond_distance
_geom_bond_site_symmetry_2
_geom_bond_publ_flag
Zn1 N2 2.064(2) . ?
Zn1 N4 2.200(2) . ?
Zn1 N5 2.066(2) . ?
Zn1 N3 2.222(2) . ?
Zn1 N1 2.220(2) . ?
Zn1 N6 2.256(2) . ?
S1 S2 2.0550(10) . ?
S1 C19 1.778(3) . ?
S3 S2 2.0495(10) . ?
S3 C20 1.779(3) . ?
S4 S5 2.0693(10) . ?
S4 C38 1.781(3) . ?
S6 S5 2.0343(11) . ?
S6 C1 1.779(3) . ?
O3 C26 1.251(3) . ?
O4 C32 1.254(3) . ?
O1 C7 1.256(3) . ?
O2 C13 1.248(3) . ?
N2 C12 1.334(3) . ?
N2 C8 1.336(3) . ?
N4 C26 1.329(3) . ?
N4 C25 1.408(3) . ?
N5 C27 1.331(3) . ?
N5 C31 1.343(3) . ?
N3 C13 1.332(3) . ?
N3 C14 1.403(3) . ?
N1 C7 1.326(3) . ?
N1 C6 1.409(3) . ?
N6 C33 1.400(3) . ?
N6 C32 1.327(3) . ?
N7 C43 1.518(3) . ?
N7 C39 1.515(3) . ?
N7 C45 1.520(3) . ?
N7 C41 1.518(3) . ?
N8 C49 1.515(4) . ?
N8 C51 1.515(4) . ?
N8 C53 1.521(3) . ?
N8 C47 1.518(4) . ?
C12 C13 1.506(3) . ?
C12 C11 1.384(4) . ?
C27 C26 1.504(3) . ?
C27 C28 1.386(4) . ?
C31 C32 1.505(3) . ?
C31 C30 1.377(4) . ?
C33 C34 1.409(4) . ?
C33 C38 1.400(4) . ?
C7 C8 1.510(3) . ?
C20 C21 1.396(4) . ?
C20 C25 1.407(4) . ?
C24 H24 0.9300 . ?
C24 C25 1.397(3) . ?
C24 C23 1.385(4) . ?
C14 C19 1.405(4) . ?
C14 C15 1.400(4) . ?
C11 H11 0.9300 . ?
C11 C10 1.383(4) . ?
C34 H34 0.9300 . ?
C34 C35 1.376(4) . ?
C8 C9 1.381(4) . ?
C21 H21 0.9300 . ?
C21 C22 1.379(4) . ?
C9 H9 0.9300 . ?
C9 C10 1.387(4) . ?
C22 H22 0.9300 . ?
C22 C23 1.379(4) . ?
C30 H30 0.9300 . ?
C30 C29 1.377(4) . ?
C1 C6 1.400(4) . ?
C1 C2 1.396(4) . ?
C10 H10 0.9300 . ?
C28 H28 0.9300 . ?
C28 C29 1.387(4) . ?
C19 C18 1.390(4) . ?
C23 H23 0.9300 . ?
C18 H18 0.9300 . ?
C18 C17 1.384(4) . ?
C6 C5 1.399(4) . ?
C38 C37 1.393(4) . ?
C15 H15 0.9300 . ?
C15 C16 1.383(4) . ?
C37 H37 0.9300 . ?
C37 C36 1.378(4) . ?
C17 H17 0.9300 . ?
C17 C16 1.386(4) . ?
C2 H2 0.9300 . ?
C2 C3 1.372(4) . ?
C5 H5 0.9300 . ?
C5 C4 1.382(4) . ?
C43 H43A 0.9700 . ?
C43 H43B 0.9700 . ?
C43 C44 1.508(4) . ?
C39 H39A 0.9700 . ?
C39 H39B 0.9700 . ?
C39 C40 1.507(4) . ?
C16 H16 0.9300 . ?
C35 H35 0.9300 . ?
C35 C36 1.384(4) . ?
C36 H36 0.9300 . ?
C45 H45A 0.9700 . ?
C45 H45B 0.9700 . ?
C45 C46 1.507(4) . ?
C4 H4 0.9300 . ?
C4 C3 1.380(4) . ?
C41 H41A 0.9700 . ?
C41 H41B 0.9700 . ?
C41 C42 1.516(4) . ?
C49 H49A 0.9700 . ?
C49 H49B 0.9700 . ?
C49 C50 1.515(4) . ?
C42 H42A 0.9600 . ?
C42 H42B 0.9600 . ?
C42 H42C 0.9600 . ?
C29 H29 0.9300 . ?
C3 H3 0.9300 . ?
C44 H44A 0.9600 . ?
C44 H44B 0.9600 . ?
C44 H44C 0.9600 . ?
C51 H51A 0.9700 . ?
C51 H51B 0.9700 . ?
C51 C52 1.508(5) . ?
C53 H53A 0.9700 . ?
C53 H53B 0.9700 . ?
C53 C54 1.502(4) . ?
C55 N9 1.125(4) . ?
C55 C56 1.441(4) . ?
C40 H40A 0.9600 . ?
C40 H40B 0.9600 . ?
C40 H40C 0.9600 . ?
C56 H56A 0.9600 . ?
C56 H56B 0.9600 . ?
C56 H56C 0.9600 . ?
C50 H50A 0.9600 . ?
C50 H50B 0.9600 . ?
C50 H50C 0.9600 . ?
C47 H47A 0.9700 . ?
C47 H47B 0.9700 . ?
C47 C48 1.506(5) . ?
C54 H54A 0.9600 . ?
C54 H54B 0.9600 . ?
C54 H54C 0.9600 . ?
C46 H46A 0.9600 . ?
C46 H46B 0.9600 . ?
C46 H46C 0.9600 . ?
C52 H52A 0.9600 . ?
C52 H52B 0.9600 . ?
C52 H52C 0.9600 . ?
C48 H48A 0.9600 . ?
C48 H48B 0.9600 . ?
C48 H48C 0.9600 . ?
